data_2231391
loop_
_publ_author_name
'Chen-Yi Wang'
'Juan-Juan Hu'
'Hai-Yu Tu'
'Pei-Fei Zhu'
'Su-Jun Sheng'

_publ_section_title
;
 (Methanol-\k<i>O</i>)(methanolato-\k<i>O</i>)oxido{<i>N</i>'-[1-(2-oxidonaphthalen-1-yl-\k<i>O</i>)ethylidene]nicotinohydrazidato-\k^2^<i>N</i>',<i>O</i>}vanadium(V)
;
_journal_coeditor_code HB6424
_journal_issue 11
_journal_name_full 'Acta Crystallographica, Section E'
_journal_page_first m1475
_journal_page_last m1476
_journal_paper_doi 10.1107/S1600536811039766
_journal_volume 67
_journal_year 2011
_chemical_formula_iupac '[V (C18 H13 N3 O2) (C H3 O) O (C H4 O)]'
_chemical_formula_moiety 'C20 H20 N3 O5 V'
_chemical_formula_sum 'C20 H20 N3 O5 V'
_chemical_formula_weight 433.33
_chemical_name_systematic
;
(Methanol-\k<i>O</i>)(methanolato-\k<i>O</i>)oxido{<i>N</i>'-[1-(2-
oxidonaphthalen-1-yl-\k<i>O</i>)ethylidene]nicotinohydrazidato-
\k^2^<i>N</i>',<i>O</i>}vanadium(V)
;
_space_group_IT_number 2
_symmetry_cell_setting triclinic
_symmetry_space_group_name_Hall '-P 1'
_symmetry_space_group_name_H-M 'P -1'
_atom_sites_solution_hydrogens geom
_atom_sites_solution_primary direct
_atom_sites_solution_secondary difmap
_audit_creation_method SHELXL-97
_cell_angle_alpha 92.3120(10)
_cell_angle_beta 95.418(2)
_cell_angle_gamma 105.481(2)
_cell_formula_units_Z 2
_cell_length_a 8.056(2)
_cell_length_b 8.931(3)
_cell_length_c 14.204(3)
_cell_measurement_reflns_used 2743
_cell_measurement_temperature 298(2)
_cell_measurement_theta_max 28.3
_cell_measurement_theta_min 2.6
_cell_volume 978.2(5)
_computing_cell_refinement 'SAINT (Bruker, 1998)'
_computing_data_collection 'SMART (Bruker, 1998)'
_computing_data_reduction 'SAINT (Bruker, 1998)'
_computing_molecular_graphics 'SHELXTL (Sheldrick, 2008)'
_computing_publication_material 'SHELXTL (Sheldrick, 2008)'
_computing_structure_refinement 'SHELXL97 (Sheldrick, 2008)'
_computing_structure_solution 'SHELXS97 (Sheldrick, 2008)'
_diffrn_ambient_temperature 298(2)
_diffrn_measured_fraction_theta_full 0.963
_diffrn_measured_fraction_theta_max 0.963
_diffrn_measurement_device_type 'Bruker SMART CCD'
_diffrn_measurement_method \w
_diffrn_radiation_monochromator graphite
_diffrn_radiation_source 'fine-focus sealed tube'
_diffrn_radiation_type MoK\a
_diffrn_radiation_wavelength 0.71073
_diffrn_reflns_av_R_equivalents 0.0186
_diffrn_reflns_av_sigmaI/netI 0.0362
_diffrn_reflns_limit_h_max 10
_diffrn_reflns_limit_h_min -9
_diffrn_reflns_limit_k_max 11
_diffrn_reflns_limit_k_min -11
_diffrn_reflns_limit_l_max 17
_diffrn_reflns_limit_l_min -18
_diffrn_reflns_number 6564
_diffrn_reflns_theta_full 27.00
_diffrn_reflns_theta_max 27.00
_diffrn_reflns_theta_min 2.64
_diffrn_standards_number 0
_exptl_absorpt_coefficient_mu 0.545
_exptl_absorpt_correction_T_max 0.913
_exptl_absorpt_correction_T_min 0.908
_exptl_absorpt_correction_type multi-scan
_exptl_absorpt_process_details '(SADABS; Sheldrick, 1996)'
_exptl_crystal_colour brown
_exptl_crystal_density_diffrn 1.471
_exptl_crystal_density_method 'not measured'
_exptl_crystal_description block
_exptl_crystal_F_000 448
_exptl_crystal_size_max 0.18
_exptl_crystal_size_mid 0.17
_exptl_crystal_size_min 0.17
_refine_diff_density_max 0.242
_refine_diff_density_min -0.342
_refine_ls_extinction_method none
_refine_ls_goodness_of_fit_ref 1.050
_refine_ls_hydrogen_treatment mixed
_refine_ls_matrix_type full
_refine_ls_number_parameters 268
_refine_ls_number_reflns 4117
_refine_ls_number_restraints 1
_refine_ls_restrained_S_all 1.050
_refine_ls_R_factor_all 0.0502
_refine_ls_R_factor_gt 0.0392
_refine_ls_shift/su_max 0.001
_refine_ls_shift/su_mean 0.000
_refine_ls_structure_factor_coef Fsqd
_refine_ls_weighting_details 'calc w=1/[\s^2^(Fo^2^)+(0.0426P)^2^+0.4135P] where P=(Fo^2^+2Fc^2^)/3'
_refine_ls_weighting_scheme calc
_refine_ls_wR_factor_gt 0.0949
_refine_ls_wR_factor_ref 0.1011
_reflns_number_gt 3350
_reflns_number_total 4117
_reflns_threshold_expression I>2\s(I)
_cod_data_source_file hb6424.cif
_cod_data_source_block I
_cod_original_cell_volume 978.2(4)
_cod_database_code 2231391
_cod_database_fobs_code 2231391

loop_
_symmetry_equiv_pos_as_xyz
'x, y, z'
'-x, -y, -z'

loop_
_atom_site_type_symbol
_atom_site_label
_atom_site_fract_x
_atom_site_fract_y
_atom_site_fract_z
_atom_site_U_iso_or_equiv
_atom_site_adp_type
_atom_site_calc_flag
_atom_site_refinement_flags
_atom_site_occupancy
_atom_site_symmetry_multiplicity
V V1 0.72590(5) 0.34810(4) 0.26717(2) 0.03238(12) Uani d . 1 1
N N1 0.8461(2) 0.2127(2) 0.18547(11) 0.0313(4) Uani d . 1 1
N N2 0.7882(2) 0.1918(2) 0.08861(11) 0.0334(4) Uani d . 1 1
N N3 0.3240(3) 0.2650(3) -0.12462(14) 0.0468(5) Uani d . 1 1
O O1 0.9408(2) 0.40094(18) 0.33860(10) 0.0393(4) Uani d . 1 1
O O2 0.58351(19) 0.29999(18) 0.14338(10) 0.0373(4) Uani d . 1 1
O O3 0.6236(2) 0.20826(19) 0.32235(11) 0.0436(4) Uani d . 1 1
O O4 0.8772(2) 0.5456(2) 0.18195(13) 0.0488(4) Uani d D 1 1
O O5 0.6277(2) 0.49724(18) 0.29763(11) 0.0394(4) Uani d . 1 1
C C1 1.0365(3) 0.1721(3) 0.31538(14) 0.0320(5) Uani d . 1 1
C C2 1.0262(3) 0.3008(3) 0.37105(15) 0.0335(5) Uani d . 1 1
C C3 1.1149(3) 0.3354(3) 0.46378(15) 0.0393(5) Uani d . 1 1
H H3 1.1147 0.4263 0.4981 0.047 Uiso calc R 1 1
C C4 1.1993(3) 0.2377(3) 0.50247(16) 0.0428(6) Uani d . 1 1
H H4A 1.2587 0.2634 0.5628 0.051 Uiso calc R 1 1
C C5 1.1996(3) 0.0961(3) 0.45323(15) 0.0375(5) Uani d . 1 1
C C6 1.2751(3) -0.0119(3) 0.49719(17) 0.0460(6) Uani d . 1 1
H H6 1.3333 0.0135 0.5579 0.055 Uiso calc R 1 1
C C7 1.2650(3) -0.1525(3) 0.45303(18) 0.0498(6) Uani d . 1 1
H H7 1.3184 -0.2214 0.4823 0.060 Uiso calc R 1 1
C C8 1.1733(3) -0.1919(3) 0.36306(18) 0.0495(6) Uani d . 1 1
H H8 1.1608 -0.2899 0.3338 0.059 Uiso calc R 1 1
C C9 1.1014(3) -0.0885(3) 0.31728(16) 0.0418(5) Uani d . 1 1
H H9 1.0424 -0.1174 0.2570 0.050 Uiso calc R 1 1
C C10 1.1148(3) 0.0606(3) 0.35915(14) 0.0332(5) Uani d . 1 1
C C11 0.9751(3) 0.1582(2) 0.21387(14) 0.0315(5) Uani d . 1 1
C C12 1.0689(3) 0.0947(3) 0.14163(16) 0.0453(6) Uani d . 1 1
H H12A 1.0006 -0.0071 0.1172 0.068 Uiso calc R 1 1
H H12B 1.1788 0.0882 0.1710 0.068 Uiso calc R 1 1
H H12C 1.0870 0.1627 0.0907 0.068 Uiso calc R 1 1
C C13 0.6477(3) 0.2374(2) 0.07614(14) 0.0318(5) Uani d . 1 1
C C14 0.5526(3) 0.2159(2) -0.02017(14) 0.0315(4) Uani d . 1 1
C C15 0.5965(3) 0.1316(3) -0.09313(15) 0.0371(5) Uani d . 1 1
H H15 0.6872 0.0860 -0.0827 0.045 Uiso calc R 1 1
C C16 0.5042(3) 0.1159(3) -0.18146(16) 0.0432(6) Uani d . 1 1
H H16 0.5321 0.0605 -0.2317 0.052 Uiso calc R 1 1
C C17 0.3698(3) 0.1840(3) -0.19387(16) 0.0472(6) Uani d . 1 1
H H17 0.3078 0.1730 -0.2536 0.057 Uiso calc R 1 1
C C18 0.4158(3) 0.2800(3) -0.03938(16) 0.0401(5) Uani d . 1 1
H H18 0.3858 0.3366 0.0095 0.048 Uiso calc R 1 1
C C19 1.0283(4) 0.5696(4) 0.1364(2) 0.0628(8) Uani d . 1 1
H H19A 1.1219 0.5587 0.1803 0.094 Uiso calc R 1 1
H H19B 1.0570 0.6724 0.1141 0.094 Uiso calc R 1 1
H H19C 1.0095 0.4941 0.0837 0.094 Uiso calc R 1 1
C C20 0.4631(4) 0.4778(4) 0.3286(3) 0.0748(10) Uani d . 1 1
H H20A 0.3755 0.4375 0.2764 0.112 Uiso calc R 1 1
H H20B 0.4528 0.5764 0.3529 0.112 Uiso calc R 1 1
H H20C 0.4486 0.4061 0.3778 0.112 Uiso calc R 1 1
H H4 0.814(4) 0.600(3) 0.159(2) 0.080 Uiso d D 1 1

loop_
_atom_site_aniso_label
_atom_site_aniso_U_11
_atom_site_aniso_U_22
_atom_site_aniso_U_33
_atom_site_aniso_U_12
_atom_site_aniso_U_13
_atom_site_aniso_U_23
V1 0.0342(2) 0.0342(2) 0.0302(2) 0.01284(16) 0.00180(14) -0.00170(14)
N1 0.0326(9) 0.0343(10) 0.0267(8) 0.0111(8) -0.0022(7) -0.0020(7)
N2 0.0369(10) 0.0382(10) 0.0261(8) 0.0144(8) -0.0017(7) -0.0019(7)
N3 0.0436(12) 0.0538(13) 0.0434(11) 0.0169(10) -0.0063(9) 0.0081(9)
O1 0.0416(9) 0.0370(9) 0.0399(8) 0.0169(7) -0.0064(7) -0.0082(7)
O2 0.0356(8) 0.0473(10) 0.0319(8) 0.0179(7) 0.0009(6) -0.0026(7)
O3 0.0529(10) 0.0412(10) 0.0363(8) 0.0113(8) 0.0070(7) 0.0025(7)
O4 0.0403(10) 0.0485(11) 0.0640(11) 0.0180(8) 0.0131(8) 0.0204(8)
O5 0.0347(8) 0.0400(9) 0.0461(9) 0.0141(7) 0.0082(7) -0.0033(7)
C1 0.0280(11) 0.0370(12) 0.0307(10) 0.0102(9) -0.0004(8) -0.0004(9)
C2 0.0289(11) 0.0371(12) 0.0341(11) 0.0097(9) 0.0010(8) -0.0013(9)
C3 0.0355(12) 0.0458(14) 0.0349(11) 0.0113(10) -0.0010(9) -0.0093(10)
C4 0.0364(12) 0.0565(16) 0.0313(11) 0.0096(11) -0.0050(9) -0.0038(10)
C5 0.0288(11) 0.0479(14) 0.0342(11) 0.0083(10) 0.0002(9) 0.0051(10)
C6 0.0382(13) 0.0586(17) 0.0407(13) 0.0137(12) -0.0033(10) 0.0101(11)
C7 0.0482(15) 0.0541(16) 0.0521(15) 0.0223(13) 0.0008(12) 0.0165(12)
C8 0.0559(16) 0.0446(15) 0.0523(15) 0.0216(12) 0.0038(12) 0.0051(11)
C9 0.0427(13) 0.0447(14) 0.0393(12) 0.0168(11) -0.0017(10) 0.0000(10)
C10 0.0262(10) 0.0400(12) 0.0335(11) 0.0096(9) 0.0024(8) 0.0027(9)
C11 0.0316(11) 0.0319(11) 0.0313(10) 0.0110(9) 0.0003(8) -0.0018(8)
C12 0.0479(14) 0.0608(16) 0.0358(12) 0.0306(13) 0.0049(10) -0.0019(11)
C13 0.0337(11) 0.0312(11) 0.0294(10) 0.0080(9) 0.0004(8) 0.0013(8)
C14 0.0313(11) 0.0289(11) 0.0318(10) 0.0043(9) 0.0009(8) 0.0045(8)
C15 0.0370(12) 0.0378(13) 0.0356(11) 0.0095(10) 0.0026(9) 0.0006(9)
C16 0.0467(14) 0.0448(14) 0.0337(12) 0.0062(11) 0.0014(10) -0.0018(10)
C17 0.0488(15) 0.0519(16) 0.0341(12) 0.0053(12) -0.0068(11) 0.0067(11)
C18 0.0432(13) 0.0436(14) 0.0351(12) 0.0165(11) -0.0002(10) 0.0029(10)
C19 0.0587(18) 0.0611(19) 0.0673(19) 0.0090(14) 0.0232(14) 0.0018(14)
C20 0.0444(16) 0.069(2) 0.117(3) 0.0212(15) 0.0286(17) -0.0109(19)

loop_
_atom_type_symbol
_atom_type_description
_atom_type_scat_dispersion_real
_atom_type_scat_dispersion_imag
_atom_type_scat_source
C C 0.0033 0.0016 'International Tables Vol C Tables 4.2.6.8 and 6.1.1.4'
H H 0.0000 0.0000 'International Tables Vol C Tables 4.2.6.8 and 6.1.1.4'
N N 0.0061 0.0033 'International Tables Vol C Tables 4.2.6.8 and 6.1.1.4'
O O 0.0106 0.0060 'International Tables Vol C Tables 4.2.6.8 and 6.1.1.4'
V V 0.3005 0.5294 'International Tables Vol C Tables 4.2.6.8 and 6.1.1.4'

loop_
_geom_angle_atom_site_label_1
_geom_angle_atom_site_label_2
_geom_angle_atom_site_label_3
_geom_angle
O3 V1 O5 101.71(8)
O3 V1 O1 100.85(8)
O5 V1 O1 105.37(7)
O3 V1 O2 99.22(8)
O5 V1 O2 91.49(7)
O1 V1 O2 150.41(7)
O3 V1 N1 95.53(8)
O5 V1 N1 159.33(7)
O1 V1 N1 82.18(7)
O2 V1 N1 74.42(6)
O3 V1 O4 177.71(7)
O5 V1 O4 80.30(7)
O1 V1 O4 79.58(7)
O2 V1 O4 79.56(7)
N1 V1 O4 82.28(7)
C11 N1 N2 117.13(17)
C11 N1 V1 127.25(13)
N2 N1 V1 115.38(12)
C13 N2 N1 107.79(16)
C17 N3 C18 117.3(2)
C2 O1 V1 125.76(14)
C13 O2 V1 116.38(13)
C19 O4 V1 134.37(17)
C19 O4 H4 110(2)
V1 O4 H4 112(2)
C20 O5 V1 127.10(17)
C2 C1 C10 118.48(18)
C2 C1 C11 119.09(19)
C10 C1 C11 122.37(18)
O1 C2 C1 122.17(18)
O1 C2 C3 117.00(19)
C1 C2 C3 120.7(2)
C4 C3 C2 120.5(2)
C4 C3 H3 119.8
C2 C3 H3 119.8
C3 C4 C5 121.5(2)
C3 C4 H4A 119.2
C5 C4 H4A 119.2
C6 C5 C4 121.2(2)
C6 C5 C10 119.8(2)
C4 C5 C10 119.0(2)
C7 C6 C5 121.5(2)
C7 C6 H6 119.2
C5 C6 H6 119.2
C6 C7 C8 119.0(2)
C6 C7 H7 120.5
C8 C7 H7 120.5
C9 C8 C7 121.0(2)
C9 C8 H8 119.5
C7 C8 H8 119.5
C8 C9 C10 121.6(2)
C8 C9 H9 119.2
C10 C9 H9 119.2
C9 C10 C5 116.9(2)
C9 C10 C1 123.88(19)
C5 C10 C1 119.1(2)
N1 C11 C1 119.21(18)
N1 C11 C12 119.49(18)
C1 C11 C12 121.08(18)
C11 C12 H12A 109.5
C11 C12 H12B 109.5
H12A C12 H12B 109.5
C11 C12 H12C 109.5
H12A C12 H12C 109.5
H12B C12 H12C 109.5
N2 C13 O2 124.12(18)
N2 C13 C14 118.44(18)
O2 C13 C14 117.43(18)
C18 C14 C15 117.97(19)
C18 C14 C13 120.36(19)
C15 C14 C13 121.66(19)
C16 C15 C14 119.2(2)
C16 C15 H15 120.4
C14 C15 H15 120.4
C17 C16 C15 118.7(2)
C17 C16 H16 120.7
C15 C16 H16 120.7
N3 C17 C16 123.3(2)
N3 C17 H17 118.3
C16 C17 H17 118.3
N3 C18 C14 123.5(2)
N3 C18 H18 118.2
C14 C18 H18 118.2
O4 C19 H19A 109.5
O4 C19 H19B 109.5
H19A C19 H19B 109.5
O4 C19 H19C 109.5
H19A C19 H19C 109.5
H19B C19 H19C 109.5
O5 C20 H20A 109.5
O5 C20 H20B 109.5
H20A C20 H20B 109.5
O5 C20 H20C 109.5
H20A C20 H20C 109.5
H20B C20 H20C 109.5

loop_
_geom_bond_atom_site_label_1
_geom_bond_atom_site_label_2
_geom_bond_distance
_geom_bond_publ_flag
V1 O3 1.5826(17) y
V1 O5 1.7796(15) y
V1 O1 1.8555(15) y
V1 O2 1.9716(15) y
V1 N1 2.1143(17) y
V1 O4 2.3162(18) y
N1 C11 1.299(3) ?
N1 N2 1.399(2) ?
N2 C13 1.301(3) ?
N3 C17 1.334(3) ?
N3 C18 1.340(3) ?
O1 C2 1.337(3) ?
O2 C13 1.302(2) ?
O4 C19 1.403(3) ?
O4 H4 0.843(10) ?
O5 C20 1.406(3) ?
C1 C2 1.394(3) ?
C1 C10 1.444(3) ?
C1 C11 1.469(3) ?
C2 C3 1.419(3) ?
C3 C4 1.346(3) ?
C3 H3 0.9300 ?
C4 C5 1.421(3) ?
C4 H4A 0.9300 ?
C5 C6 1.407(3) ?
C5 C10 1.425(3) ?
C6 C7 1.360(4) ?
C6 H6 0.9300 ?
C7 C8 1.396(3) ?
C7 H7 0.9300 ?
C8 C9 1.368(3) ?
C8 H8 0.9300 ?
C9 C10 1.409(3) ?
C9 H9 0.9300 ?
C11 C12 1.508(3) ?
C12 H12A 0.9600 ?
C12 H12B 0.9600 ?
C12 H12C 0.9600 ?
C13 C14 1.482(3) ?
C14 C18 1.382(3) ?
C14 C15 1.384(3) ?
C15 C16 1.379(3) ?
C15 H15 0.9300 ?
C16 C17 1.377(3) ?
C16 H16 0.9300 ?
C17 H17 0.9300 ?
C18 H18 0.9300 ?
C19 H19A 0.9600 ?
C19 H19B 0.9600 ?
C19 H19C 0.9600 ?
C20 H20A 0.9600 ?
C20 H20B 0.9600 ?
C20 H20C 0.9600 ?

loop_
_geom_hbond_atom_site_label_D
_geom_hbond_atom_site_label_H
_geom_hbond_atom_site_label_A
_geom_hbond_site_symmetry_A
_geom_hbond_distance_DH
_geom_hbond_distance_HA
_geom_hbond_distance_DA
_geom_hbond_angle_DHA
O4 H4 N3 2_665 0.843(10) 1.896(11) 2.734(3) 173(3)
